data_1527489
loop_
_publ_author_name
'Haupt, H.J.'
'Huber, F.'
'Preut, H.'

_publ_section_title
;
 Darstellung und Kristallstruktur von Hexamminkobalt
 (III)-tetrachloro-stannat (II)-chlorid (Co (N H3)6)(Sn Cl4) Cl
;
_journal_name_full 'Zeitschrift fuer Anorganische und Allgemeine Chemie'
_journal_page_first 97
_journal_page_last 103
_journal_volume 422
_journal_year 1976
_chemical_formula_sum 'Cl5 Co H18 N6 Sn'
_chemical_name_systematic '(Co (N H3)6) (Sn Cl4) Cl'
_space_group_IT_number 14
_symmetry_space_group_name_Hall '-P 2yab'
_symmetry_space_group_name_H-M 'P 1 21/a 1'
_cell_angle_alpha 90
_cell_angle_beta 91.41
_cell_angle_gamma 90
_cell_formula_units_Z 4
_cell_length_a 8.821
_cell_length_b 22.197
_cell_length_c 7.178
_cell_volume 1405.025
_citation_journal_id_ASTM ZAACAB
_cod_data_source_file Haupt_ZAACAB_1976_630.cif
_cod_data_source_block H18Cl5Co1N6Sn1
_cod_original_sg_symbol_Hall '-P 2ybc (z,y,-x)'
_cod_original_formula_sum 'H18 Cl5 Co1 N6 Sn1'
_cod_database_code 1527489

loop_
_symmetry_equiv_pos_as_xyz
x,y,z
-x+1/2,y+1/2,-z
-x,-y,-z
x-1/2,-y-1/2,z

loop_
_atom_site_label
_atom_site_type_symbol
_atom_site_fract_x
_atom_site_fract_y
_atom_site_fract_z
_atom_site_occupancy
_atom_site_U_iso_or_equiv
_atom_site_attached_hydrogens
N2 N-3 0.3988 0.3431 0.83102 1 0.0 3
Co1 Co+3 0.19775 0.38173 0.83537 1 0.0 0
Sn1 Sn+2 0.20886 0.14206 0.35636 1 0.0 0
N1 N-3 0.99567 0.42042 0.83981 1 0.0 3
Cl2 Cl-1 0.13749 0.07059 0.09479 1 0.0 0
N4 N-3 0.1253 0.32803 0.635 1 0.0 3
Cl3 Cl-1 0.14242 0.06409 0.58712 1 0.0 0
Cl4 Cl-1 0.42258 0.31894 0.34153 1 0.0 0
N6 N-3 0.2688 0.43416 0.04062 1 0.0 3
Cl1 Cl-1 0.49374 0.06908 0.3245 1 0.0 0
N5 N-3 0.13017 0.32145 0.0176 1 0.0 3
Cl5 Cl-1 0.28714 0.2042 0.80833 1 0.0 0
N3 N-3 0.26471 0.44088 0.65241 1 0.0 3
